data_1541212
loop_
_publ_author_name
'Mautner, F.A.'
'Fritzer, H.P.'
'Krischner, H.'
'Kratky, C.'

_publ_section_title
;
 The crystals structure of a many-fold connected complex of lanthanum in
 Cs3La(N3)6
;
_journal_name_full 'Journal of Molecular Structure'
_journal_page_first 169
_journal_page_last 174
_journal_volume 213
_journal_year 1989
_chemical_formula_sum 'Cs3 La N18'
_chemical_name_systematic 'Cs3 (La (N3)6)'
_space_group_IT_number 2
_symmetry_space_group_name_Hall '-P 1'
_symmetry_space_group_name_H-M 'P -1'
_cell_angle_alpha 98.58
_cell_angle_beta 110.13
_cell_angle_gamma 102.12
_cell_formula_units_Z 2
_cell_length_a 9.445
_cell_length_b 9.848
_cell_length_c 10.105
_cell_volume 837.343
_citation_journal_id_ASTM JMOSB4
_cod_data_source_file Mautner_JMOSB4_1989_1666.cif
_cod_data_source_block Cs3La1N18
_cod_original_cell_volume 837.3425
_cod_original_formula_sum 'Cs3 La1 N18'
_cod_database_code 1541212

loop_
_symmetry_equiv_pos_as_xyz
x,y,z
-x,-y,-z

loop_
_atom_site_label
_atom_site_type_symbol
_atom_site_fract_x
_atom_site_fract_y
_atom_site_fract_z
_atom_site_occupancy
_atom_site_U_iso_or_equiv
N17 N 0.3936 0.7676 0.2109 1 0.0
N9 N 0.0521 0.8307 0.2547 1 0.0
N1 N 0.4767 0.8886 0.5348 1 0.0
La1 La+3 0.3224 0.6117 0.3793 1 0.0
N8 N 0.1338 0.7734 0.3342 1 0.0
N6 N 0.2759 0.2809 0.4958 1 0.0
N15 N 0.5469 0.4111 0.2727 1 0.0
N11 N 0.1129 0.4262 0.1378 1 0.0
N13 N -0.0907 0.2183 0.0954 1 0.0
N3 N 0.0579 0.4832 0.4134 1 0.0
N19 N 0.5382 0.8043 0.0631 1 0.0
N10 N -0.0332 0.8863 0.1771 1 0.0
N16 N 0.6349 0.3427 0.3348 1 0.0
N2 N 0.5 0 0.5 1 0.0
N4 N 0 0.5 0.5 1 0.0
N5 N 0.3639 0.3617 0.4615 1 0.0
N12 N 0.0112 0.3235 0.1199 1 0.0
Cs3 Cs+1 0.1922 0.9102 0.6693 1 0.0
N7 N 0.1895 0.2009 0.5208 1 0.0
Cs1 Cs+1 0.2718 0.089 0.1373 1 0.0
N14 N 0.4556 0.471 0.2101 1 0.0
Cs2 Cs+1 0.2287 0.4694 0.8839 1 0.0
N18 N 0.468 0.7887 0.139 1 0.0
